data_1503337
loop_
_publ_author_name
'Ramana, Tamminana'
'Saha, Prasenjit'
'Das, Manas'
'Punniyamurthy, Tharmalingam'

_publ_section_title
;
 Copper-catalyzed domino intra- and intermolecular C-S cross-coupling
 reactions: synthesis of 2-(arylthio)arylcyanamides.
;
_journal_issue 1
_journal_name_full 'Organic letters'
_journal_page_first 84
_journal_page_last 87
_journal_paper_doi 10.1021/ol9024088
_journal_volume 12
_journal_year 2010
_chemical_formula_moiety 'C16 H16 N2 S'
_chemical_formula_sum 'C16 H16 N2 S'
_chemical_formula_weight 268.38
_chemical_name_systematic
; 
 ? 
;
_space_group_IT_number 33
_symmetry_cell_setting orthorhombic
_symmetry_space_group_name_Hall 'P 2c -2n'
_symmetry_space_group_name_H-M 'P n a 21'
_atom_sites_solution_hydrogens geom
_atom_sites_solution_primary direct
_atom_sites_solution_secondary difmap
_audit_creation_method SHELXL-97
_cell_angle_alpha 90.00
_cell_angle_beta 90.00
_cell_angle_gamma 90.00
_cell_formula_units_Z 4
_cell_length_a 22.1067(10)
_cell_length_b 8.7972(4)
_cell_length_c 7.6712(3)
_cell_measurement_reflns_used 3857
_cell_measurement_temperature 296(2)
_cell_measurement_theta_max 28.72
_cell_measurement_theta_min 2.28
_cell_volume 1491.87(11)
_computing_cell_refinement 'Bruker SMART'
_computing_data_collection 'Bruker SMART'
_computing_data_reduction 'Bruker SMART'
_computing_molecular_graphics 'Bruker SHELXTL'
_computing_publication_material 'Bruker SHELXTL'
_computing_structure_refinement 'SHELXL-97 (Sheldrick, 1997)'
_computing_structure_solution 'SHELXS-97 (Sheldrick, 1990)'
_diffrn_ambient_temperature 296(2)
_diffrn_measured_fraction_theta_max 0.981
_diffrn_measurement_device_type 'CCD area detector'
_diffrn_measurement_method 'phi and omega scans'
_diffrn_radiation_monochromator graphite
_diffrn_radiation_source 'fine-focus sealed tube'
_diffrn_radiation_type MoK\a
_diffrn_radiation_wavelength 0.71073
_diffrn_reflns_av_R_equivalents 0.1140
_diffrn_reflns_av_sigmaI/netI 0.0824
_diffrn_reflns_limit_h_max 29
_diffrn_reflns_limit_h_min -29
_diffrn_reflns_limit_k_max 11
_diffrn_reflns_limit_k_min -11
_diffrn_reflns_limit_l_max 9
_diffrn_reflns_limit_l_min -10
_diffrn_reflns_number 19186
_diffrn_reflns_theta_full 28.72
_diffrn_reflns_theta_max 28.72
_diffrn_reflns_theta_min 1.84
_exptl_absorpt_coefficient_mu 0.205
_exptl_absorpt_correction_T_max 0.950
_exptl_absorpt_correction_T_min 0.902
_exptl_absorpt_correction_type multi-scan
_exptl_absorpt_process_details multi-scan
_exptl_crystal_colour Colourless
_exptl_crystal_density_diffrn 1.195
_exptl_crystal_density_method 'not measured'
_exptl_crystal_description Flakes
_exptl_crystal_F_000 568.0
_exptl_crystal_size_max 0.40
_exptl_crystal_size_mid 0.35
_exptl_crystal_size_min 0.20
_refine_diff_density_max 0.259
_refine_diff_density_min -0.166
_refine_diff_density_rms 0.033
_refine_ls_abs_structure_details 'Flack H D (1983), Acta Cryst. A39, 876-881'
_refine_ls_abs_structure_Flack 0.03(6)
_refine_ls_extinction_method none
_refine_ls_goodness_of_fit_ref 1.005
_refine_ls_hydrogen_treatment mixed
_refine_ls_matrix_type full
_refine_ls_number_parameters 179
_refine_ls_number_reflns 3857
_refine_ls_number_restraints 1
_refine_ls_restrained_S_all 1.005
_refine_ls_R_factor_all 0.0798
_refine_ls_R_factor_gt 0.0396
_refine_ls_shift/su_max 0.000
_refine_ls_shift/su_mean 0.000
_refine_ls_structure_factor_coef Fsqd
_refine_ls_weighting_details 'calc w=1/[\s^2^(Fo^2^)+(0.0031P)^2^+0.0300P] where P=(Fo^2^+2Fc^2^)/3'
_refine_ls_weighting_scheme calc
_refine_ls_wR_factor_gt 0.0654
_refine_ls_wR_factor_ref 0.0705
_reflns_number_gt 2023
_reflns_number_total 2067
_reflns_threshold_expression >2sigma(I)
_cod_data_source_file ol9024088_si_001.cif
_cod_data_source_block rt-114a_1
_cod_depositor_comments
;
The following automatic conversions were performed:

'_symmetry_cell_setting' value 'Orthorhombic' changed to
'orthorhombic' according to
/home/saulius/struct/CIF-dictionaries/cif_core.dic dictionary named
'cif_core.dic' version 2.4.2 from 2011-04-26.

Automatic conversion script
Id: cif_fix_values 1715 2011-07-08 13:25:40Z adriana 
;
_cod_original_sg_symbol_H-M 'Pna2(1) '
_cod_database_code 1503337

loop_
_symmetry_equiv_pos_as_xyz
'x, y, z'
'-x, -y, z+1/2'
'x+1/2, -y+1/2, z'
'-x+1/2, y+1/2, z+1/2'

loop_
_atom_site_label
_atom_site_type_symbol
_atom_site_fract_x
_atom_site_fract_y
_atom_site_fract_z
_atom_site_U_iso_or_equiv
_atom_site_adp_type
_atom_site_occupancy
_atom_site_symmetry_multiplicity
_atom_site_calc_flag
_atom_site_refinement_flags
S1 S 0.40940(2) 0.32134(6) 0.26422(8) 0.05253(15) Uani 1 1 d .
C1 C 0.41675(8) 0.4103(2) 0.4699(3) 0.0438(5) Uani 1 1 d .
C2 C 0.44777(9) 0.3388(2) 0.6062(3) 0.0448(5) Uani 1 1 d .
C3 C 0.45543(9) 0.4146(2) 0.7622(3) 0.0563(5) Uani 1 1 d .
H3 H 0.4760 0.3680 0.8536 0.068 Uiso 1 1 calc R
C6 C 0.39497(10) 0.5558(2) 0.4959(3) 0.0548(5) Uani 1 1 d .
H6 H 0.3744 0.6031 0.4051 0.066 Uiso 1 1 calc R
C5 C 0.40218(11) 0.6330(2) 0.6479(3) 0.0642(6) Uani 1 1 d .
C4 C 0.43255(10) 0.5598(3) 0.7825(4) 0.0651(6) Uani 1 1 d .
H4 H 0.4376 0.6095 0.8885 0.078 Uiso 1 1 calc R
C7 C 0.34462(9) 0.20291(19) 0.2898(3) 0.0453(5) Uani 1 1 d .
C8 C 0.31179(11) 0.1910(2) 0.4431(3) 0.0506(6) Uani 1 1 d .
H8 H 0.3239 0.2466 0.5401 0.061 Uiso 1 1 calc R
C9 C 0.26111(10) 0.0978(3) 0.4548(3) 0.0626(6) Uani 1 1 d .
C11 C 0.27698(13) 0.0280(3) 0.1548(4) 0.0767(7) Uani 1 1 d .
H11 H 0.2648 -0.0289 0.0588 0.092 Uiso 1 1 calc R
C12 C 0.32745(11) 0.1213(3) 0.1411(3) 0.0560(6) Uani 1 1 d .
C10 C 0.24483(12) 0.0181(3) 0.3074(4) 0.0792(8) Uani 1 1 d .
H10 H 0.2109 -0.0445 0.3115 0.095 Uiso 1 1 calc R
N1 N 0.47043(9) 0.1899(2) 0.5812(3) 0.0576(5) Uani 1 1 d .
C15 C 0.36251(12) 0.1315(3) -0.0260(3) 0.0783(7) Uani 1 1 d .
H15A H 0.3446 0.0657 -0.1114 0.117 Uiso 1 1 calc R
H15B H 0.4036 0.1011 -0.0057 0.117 Uiso 1 1 calc R
H15C H 0.3618 0.2343 -0.0679 0.117 Uiso 1 1 calc R
C14 C 0.37614(14) 0.7925(3) 0.6735(4) 0.1039(10) Uani 1 1 d .
H14A H 0.3336 0.7854 0.6972 0.156 Uiso 1 1 calc R
H14B H 0.3824 0.8512 0.5695 0.156 Uiso 1 1 calc R
H14C H 0.3961 0.8410 0.7697 0.156 Uiso 1 1 calc R
C16 C 0.22584(13) 0.0858(3) 0.6206(3) 0.0968(9) Uani 1 1 d .
H16A H 0.1872 0.1342 0.6061 0.145 Uiso 1 1 calc R
H16B H 0.2477 0.1350 0.7129 0.145 Uiso 1 1 calc R
H16C H 0.2199 -0.0194 0.6493 0.145 Uiso 1 1 calc R
C13 C 0.49913(12) 0.1141(3) 0.7067(3) 0.0638(6) Uani 1 1 d .
N2 N 0.52354(11) 0.0492(3) 0.8144(3) 0.0957(8) Uani 1 1 d .
H1N H 0.4633(9) 0.151(2) 0.477(3) 0.056(7) Uiso 1 1 d .

loop_
_atom_site_aniso_label
_atom_site_aniso_U_11
_atom_site_aniso_U_22
_atom_site_aniso_U_33
_atom_site_aniso_U_23
_atom_site_aniso_U_13
_atom_site_aniso_U_12
S1 0.0463(3) 0.0619(3) 0.0494(3) -0.0020(4) 0.0035(3) -0.0059(3)
C1 0.0373(11) 0.0399(12) 0.0541(12) 0.0021(10) -0.0007(11) -0.0047(10)
C2 0.0380(11) 0.0450(13) 0.0515(12) -0.0008(11) 0.0040(10) -0.0043(10)
C3 0.0500(12) 0.0636(14) 0.0552(11) -0.0038(15) -0.0088(14) -0.0048(11)
C6 0.0464(12) 0.0495(14) 0.0686(15) -0.0010(12) -0.0036(11) 0.0001(11)
C5 0.0557(15) 0.0479(14) 0.0889(17) -0.0143(15) 0.0028(14) -0.0016(12)
C4 0.0553(13) 0.0651(15) 0.0748(17) -0.0277(16) -0.0018(14) -0.0114(12)
C7 0.0405(10) 0.0424(12) 0.0530(14) 0.0009(11) -0.0010(11) 0.0040(9)
C8 0.0470(13) 0.0530(13) 0.0519(13) -0.0051(12) -0.0010(10) -0.0019(11)
C9 0.0477(14) 0.0642(15) 0.0760(15) 0.0019(14) 0.0073(14) -0.0075(13)
C11 0.077(2) 0.0760(18) 0.0769(17) -0.0213(15) -0.0053(15) -0.0157(15)
C12 0.0549(15) 0.0543(14) 0.0588(14) -0.0120(12) -0.0035(12) -0.0013(12)
C10 0.0666(17) 0.0802(19) 0.091(2) -0.0034(17) -0.0018(16) -0.0295(14)
N1 0.0689(14) 0.0516(12) 0.0523(12) -0.0016(12) -0.0068(10) 0.0132(10)
C15 0.0845(19) 0.0865(18) 0.0638(14) -0.0221(15) 0.0080(15) -0.0054(15)
C14 0.112(3) 0.0549(16) 0.145(3) -0.0278(16) -0.005(2) 0.0195(15)
C16 0.074(2) 0.123(2) 0.0931(19) 0.008(2) 0.0241(16) -0.0283(17)
C13 0.0701(17) 0.0577(16) 0.0636(15) -0.0005(13) 0.0058(13) 0.0124(14)
N2 0.120(2) 0.0857(17) 0.0809(17) 0.0185(14) -0.0097(14) 0.0419(15)

loop_
_atom_type_symbol
_atom_type_description
_atom_type_scat_dispersion_real
_atom_type_scat_dispersion_imag
_atom_type_scat_source
C C 0.0033 0.0016 'International Tables Vol C Tables 4.2.6.8 and 6.1.1.4'
H H 0.0000 0.0000 'International Tables Vol C Tables 4.2.6.8 and 6.1.1.4'
N N 0.0061 0.0033 'International Tables Vol C Tables 4.2.6.8 and 6.1.1.4'
S S 0.1246 0.1234 'International Tables Vol C Tables 4.2.6.8 and 6.1.1.4'
O O 0.0106 0.0060 'International Tables Vol C Tables 4.2.6.8 and 6.1.1.4'

loop_
_geom_angle_atom_site_label_1
_geom_angle_atom_site_label_2
_geom_angle_atom_site_label_3
_geom_angle
C1 S1 C7 103.55(9)
C6 C1 C2 118.64(19)
C6 C1 S1 120.42(17)
C2 C1 S1 120.83(14)
C3 C2 C1 119.40(18)
C3 C2 N1 121.4(2)
C1 C2 N1 119.21(18)
C2 C3 C4 119.9(2)
C5 C6 C1 123.1(2)
C6 C5 C4 117.5(2)
C6 C5 C14 121.6(2)
C4 C5 C14 120.8(2)
C3 C4 C5 121.4(2)
C8 C7 C12 120.71(19)
C8 C7 S1 123.95(17)
C12 C7 S1 115.34(17)
C7 C8 C9 121.4(2)
C10 C9 C8 117.2(2)
C10 C9 C16 121.7(2)
C8 C9 C16 121.1(2)
C10 C11 C12 121.2(2)
C11 C12 C7 117.3(2)
C11 C12 C15 121.0(2)
C7 C12 C15 121.7(2)
C11 C10 C9 122.2(2)
C13 N1 C2 122.28(19)
N2 C13 N1 179.8(3)

loop_
_geom_bond_atom_site_label_1
_geom_bond_atom_site_label_2
_geom_bond_distance
S1 C1 1.769(2)
S1 C7 1.782(2)
C1 C6 1.382(3)
C1 C2 1.400(3)
C2 C3 1.380(3)
C2 N1 1.415(2)
C3 C4 1.382(3)
C6 C5 1.359(3)
C5 C4 1.390(3)
C5 C14 1.529(3)
C7 C8 1.386(3)
C7 C12 1.400(3)
C8 C9 1.391(3)
C9 C10 1.378(3)
C9 C16 1.496(3)
C11 C10 1.372(3)
C11 C12 1.390(3)
C12 C15 1.501(3)
N1 C13 1.332(3)
C13 N2 1.140(3)
